data_7217119
loop_
_publ_author_name
'Ahmad, Musheer'
'Das, Raja'
'Mrozinski, Jerzy'
'Bienko, Alina'
'Poddar, Pankaj'
'Bharadwaj, Parimal K.'

_publ_section_title
;
 Interchain relay of antiferromagnetic ordering in 1D Co(ii) coordination
 polymers via \p--\p interactions
;
_journal_issue 36
_journal_name_full CrystEngComm
_journal_page_first 8523
_journal_paper_doi 10.1039/C4CE01010H
_journal_volume 16
_journal_year 2014
_chemical_formula_moiety 'C20 H12 Co N2 O6'
_chemical_formula_sum 'C20 H12 Co N2 O6'
_chemical_formula_weight 435.25
_chemical_name_systematic
;
 ?
;
_space_group_IT_number 13
_symmetry_cell_setting monoclinic
_symmetry_space_group_name_Hall '-P 2yac'
_symmetry_space_group_name_H-M 'P 1 2/n 1'
_atom_sites_solution_hydrogens geom
_atom_sites_solution_primary direct
_atom_sites_solution_secondary difmap
_audit_creation_method SHELXL-97
_cell_angle_alpha 90.000
_cell_angle_beta 101.675(5)
_cell_angle_gamma 90.000
_cell_formula_units_Z 4
_cell_length_a 8.515(5)
_cell_length_b 12.058(5)
_cell_length_c 17.046(5)
_cell_measurement_reflns_used 999
_cell_measurement_temperature 100(2)
_cell_volume 1714.0(13)
_computing_cell_refinement 'SAINT 6.45 ( Bruker, 2003)'
_computing_data_collection 'SMART 5.628 (Bruker, 2003)'
_computing_data_reduction 'SAINT 6.45 ( Bruker, 2003)'
_computing_molecular_graphics 'DIAMOND 2.1e'
_computing_structure_refinement 'SHELXL-97 (Sheldrick, 1997)'
_computing_structure_solution SIR-97
_diffrn_ambient_temperature 100(2)
_diffrn_measured_fraction_theta_full 0.965
_diffrn_measured_fraction_theta_max 0.965
_diffrn_measurement_device_type 'BRUKER SMART APEX'
_diffrn_measurement_method /w-scans
_diffrn_radiation_monochromator graphite
_diffrn_radiation_source 'fine-focus sealed tube'
_diffrn_radiation_type MoK\a
_diffrn_radiation_wavelength 0.71073
_diffrn_reflns_av_R_equivalents 0.0403
_diffrn_reflns_av_sigmaI/netI 0.0509
_diffrn_reflns_limit_h_max 10
_diffrn_reflns_limit_h_min -7
_diffrn_reflns_limit_k_max 13
_diffrn_reflns_limit_k_min -14
_diffrn_reflns_limit_l_max 18
_diffrn_reflns_limit_l_min -19
_diffrn_reflns_number 7499
_diffrn_reflns_theta_full 25.50
_diffrn_reflns_theta_max 25.50
_diffrn_reflns_theta_min 1.69
_exptl_absorpt_coefficient_mu 1.046
_exptl_absorpt_correction_T_max 0.8674
_exptl_absorpt_correction_T_min 0.8181
_exptl_absorpt_correction_type empirical
_exptl_absorpt_process_details Sadabs
_exptl_crystal_colour Red
_exptl_crystal_density_diffrn 1.687
_exptl_crystal_density_method 'not measured'
_exptl_crystal_description Block
_exptl_crystal_F_000 884
_exptl_crystal_size_max 0.20
_exptl_crystal_size_mid 0.17
_exptl_crystal_size_min 0.14
_refine_diff_density_max 0.952
_refine_diff_density_min -0.674
_refine_diff_density_rms 0.141
_refine_ls_extinction_method none
_refine_ls_goodness_of_fit_ref 1.163
_refine_ls_hydrogen_treatment mixed
_refine_ls_matrix_type full
_refine_ls_number_parameters 262
_refine_ls_number_reflns 3090
_refine_ls_number_restraints 0
_refine_ls_restrained_S_all 1.163
_refine_ls_R_factor_all 0.0641
_refine_ls_R_factor_gt 0.0465
_refine_ls_shift/su_max 0.000
_refine_ls_shift/su_mean 0.000
_refine_ls_structure_factor_coef Fsqd
_refine_ls_weighting_details 'calc w=1/[\s^2^(Fo^2^)+(0.0905P)^2^+0.7340P] where P=(Fo^2^+2Fc^2^)/3'
_refine_ls_weighting_scheme calc
_refine_ls_wR_factor_gt 0.1229
_refine_ls_wR_factor_ref 0.1608
_reflns_number_gt 2450
_reflns_number_total 3090
_reflns_threshold_expression >2sigma(I)
_cod_data_source_file c4ce01010h2.cif
_cod_data_source_block Complex2
_cod_depositor_comments
;
The following automatic conversions were performed:

'_symmetry_cell_setting' value 'Monoclinic' changed to 'monoclinic'
according to
/usr/data/users/saulius/crontab/automatic-downloads/rss-feeds/RSC/lib/dictionaries/cif_core.dic
dictionary named 'cif_core.dic' version 2.4.2 from
2011-04-26.

'_exptl_absorpt_correction_type' value 'Empirical'
changed to 'empirical' according to
/usr/data/users/saulius/crontab/automatic-downloads/rss-feeds/RSC/lib/dictionaries/cif_core.dic
dictionary named 'cif_core.dic' version 2.4.2 from 2011-04-26.

Automatic conversion script
Id: cif_fix_values 2281 2013-09-26 08:29:07Z andrius 

 Adding full bibliography for 7217118--7217119.cif.
;
_cod_original_sg_symbol_H-M P2/n
_cod_database_code 7217119

loop_
_symmetry_equiv_pos_as_xyz
'x, y, z'
'-x+1/2, y, -z+1/2'
'-x, -y, -z'
'x-1/2, -y, z-1/2'

loop_
_atom_site_label
_atom_site_type_symbol
_atom_site_fract_x
_atom_site_fract_y
_atom_site_fract_z
_atom_site_U_iso_or_equiv
_atom_site_adp_type
_atom_site_occupancy
_atom_site_symmetry_multiplicity
_atom_site_calc_flag
_atom_site_refinement_flags
Co1 Co 0.94499(6) 0.29237(4) 0.83603(3) 0.0140(2) Uani 1 1 d .
O1 O 0.7188(3) 0.3498(2) 0.83465(17) 0.0184(7) Uani 1 1 d .
O2 O 0.5146(3) 0.4154(2) 0.74369(17) 0.0180(6) Uani 1 1 d .
O3 O 0.9568(3) 0.6100(2) 1.05916(17) 0.0204(7) Uani 1 1 d .
O4 O 0.7984(3) 0.7298(2) 1.10058(17) 0.0188(7) Uani 1 1 d .
O5 O 0.2921(3) 0.7273(2) 0.88813(18) 0.0205(7) Uani 1 1 d .
H5A H 0.2303 0.7044 0.8481 0.031 Uiso 1 1 calc R
N1 N 0.9866(4) 0.1561(3) 0.7650(2) 0.0136(7) Uani 1 1 d .
N2 N 0.8733(4) 0.1562(3) 0.8992(2) 0.0135(7) Uani 1 1 d .
C1 C 1.0518(5) 0.1584(3) 0.7011(3) 0.0173(9) Uani 1 1 d .
H1 H 1.0740 0.2269 0.6806 0.021 Uiso 1 1 calc R
C2 C 1.0896(5) 0.0607(4) 0.6624(3) 0.0235(10) Uani 1 1 d .
H2 H 1.1357 0.0652 0.6175 0.028 Uiso 1 1 calc R
C3 C 1.0570(5) -0.0404(3) 0.6921(3) 0.0212(9) Uani 1 1 d .
H3 H 1.0795 -0.1051 0.6669 0.025 Uiso 1 1 calc R
C4 C 0.9895(5) -0.0465(3) 0.7611(3) 0.0206(9) Uani 1 1 d .
C5 C 0.9509(5) -0.1472(3) 0.7970(3) 0.0201(9) Uani 1 1 d .
H5 H 0.9709 -0.2146 0.7742 0.024 Uiso 1 1 calc R
C6 C 0.8857(5) -0.1473(3) 0.8634(3) 0.0213(10) Uani 1 1 d .
H6 H 0.8616 -0.2143 0.8852 0.026 Uiso 1 1 calc R
C7 C 0.8537(5) -0.0456(3) 0.9000(3) 0.0178(9) Uani 1 1 d .
C8 C 0.7910(5) -0.0375(3) 0.9702(3) 0.0206(9) Uani 1 1 d .
H8 H 0.7650 -0.1017 0.9951 0.025 Uiso 1 1 calc R
C9 C 0.7679(5) 0.0643(3) 1.0021(3) 0.0221(10) Uani 1 1 d .
H9 H 0.7242 0.0699 1.0478 0.026 Uiso 1 1 calc R
C10 C 0.8118(5) 0.1603(3) 0.9642(3) 0.0175(9) Uani 1 1 d .
H10 H 0.7967 0.2293 0.9860 0.021 Uiso 1 1 calc R
C11 C 0.8924(4) 0.0555(3) 0.8674(2) 0.0141(8) Uani 1 1 d .
C12 C 0.9578(5) 0.0553(3) 0.7958(2) 0.0161(9) Uani 1 1 d .
C13 C 0.6086(5) 0.4195(3) 0.8117(3) 0.0161(9) Uani 1 1 d .
C14 C 0.5861(5) 0.5112(3) 0.8674(2) 0.0163(9) Uani 1 1 d .
C15 C 0.4468(5) 0.5748(3) 0.8518(3) 0.0180(9) Uani 1 1 d .
H15 H 0.3664 0.5589 0.8076 0.022 Uiso 1 1 calc R
C16 C 0.4280(5) 0.6625(3) 0.9025(3) 0.0169(9) Uani 1 1 d .
C17 C 0.5473(5) 0.6874(3) 0.9676(3) 0.0176(9) Uani 1 1 d .
H17 H 0.5338 0.7458 1.0012 0.021 Uiso 1 1 calc R
C18 C 0.6896(5) 0.6247(3) 0.9833(2) 0.0155(9) Uani 1 1 d .
C19 C 0.7071(5) 0.5355(3) 0.9338(2) 0.0152(9) Uani 1 1 d .
H19 H 0.7993 0.4921 0.9449 0.018 Uiso 1 1 calc R
C20 C 0.8203(5) 0.6571(3) 1.0512(3) 0.0163(9) Uani 1 1 d .
O1W O 0.0377(4) 0.5982(2) 0.85693(19) 0.0268(7) Uani 1 1 d .

loop_
_atom_site_aniso_label
_atom_site_aniso_U_11
_atom_site_aniso_U_22
_atom_site_aniso_U_33
_atom_site_aniso_U_23
_atom_site_aniso_U_13
_atom_site_aniso_U_12
Co1 0.0192(3) 0.0057(3) 0.0164(4) -0.0001(2) 0.0016(2) 0.00057(19)
O1 0.0215(15) 0.0079(13) 0.0252(18) -0.0012(12) 0.0035(12) 0.0020(11)
O2 0.0249(15) 0.0098(13) 0.0174(16) -0.0039(12) 0.0000(12) 0.0020(11)
O3 0.0205(15) 0.0135(14) 0.0241(17) -0.0079(12) -0.0025(12) 0.0044(11)
O4 0.0233(15) 0.0153(15) 0.0171(17) -0.0055(12) 0.0022(12) 0.0004(11)
O5 0.0202(15) 0.0130(14) 0.0276(19) -0.0048(12) 0.0033(13) 0.0026(11)
N1 0.0185(17) 0.0062(16) 0.0153(19) 0.0003(13) 0.0013(14) -0.0009(12)
N2 0.0179(16) 0.0073(16) 0.0140(19) 0.0033(13) 0.0002(13) 0.0022(12)
C1 0.025(2) 0.0082(19) 0.018(2) 0.0044(16) 0.0021(17) 0.0043(16)
C2 0.030(2) 0.023(2) 0.019(3) 0.0020(18) 0.0085(18) 0.0066(18)
C3 0.029(2) 0.0103(19) 0.026(3) -0.0071(18) 0.0098(19) 0.0045(16)
C4 0.023(2) 0.013(2) 0.024(3) -0.0012(18) -0.0005(18) 0.0011(16)
C5 0.025(2) 0.0077(19) 0.027(3) -0.0031(18) 0.0041(18) 0.0010(16)
C6 0.024(2) 0.0087(19) 0.029(3) 0.0044(18) 0.0009(19) -0.0011(16)
C7 0.019(2) 0.0097(19) 0.021(2) 0.0021(17) -0.0046(17) -0.0001(15)
C8 0.021(2) 0.014(2) 0.028(3) 0.0058(18) 0.0081(18) -0.0008(16)
C9 0.026(2) 0.023(2) 0.019(3) -0.0022(18) 0.0061(18) -0.0020(18)
C10 0.023(2) 0.0078(19) 0.021(3) 0.0006(17) 0.0022(17) 0.0037(15)
C11 0.0185(19) 0.0075(18) 0.015(2) 0.0011(16) -0.0005(16) 0.0021(15)
C12 0.0172(19) 0.013(2) 0.016(2) -0.0028(17) -0.0009(16) -0.0010(16)
C13 0.0168(19) 0.0069(18) 0.025(3) -0.0029(17) 0.0039(17) -0.0037(15)
C14 0.022(2) 0.0116(19) 0.014(2) 0.0022(16) -0.0007(16) -0.0003(15)
C15 0.019(2) 0.016(2) 0.018(2) -0.0042(17) -0.0010(17) -0.0027(16)
C16 0.019(2) 0.0092(19) 0.024(2) -0.0015(17) 0.0072(17) 0.0003(15)
C17 0.023(2) 0.0100(18) 0.021(2) 0.0018(17) 0.0069(17) 0.0009(16)
C18 0.018(2) 0.0111(19) 0.018(2) 0.0041(16) 0.0051(16) -0.0010(15)
C19 0.0178(19) 0.0075(18) 0.021(2) 0.0022(16) 0.0041(17) -0.0012(15)
C20 0.019(2) 0.012(2) 0.018(2) 0.0009(17) 0.0041(17) -0.0010(15)
O1W 0.0255(16) 0.0138(14) 0.040(2) 0.0017(14) 0.0050(14) -0.0013(12)

loop_
_atom_type_symbol
_atom_type_description
_atom_type_scat_dispersion_real
_atom_type_scat_dispersion_imag
_atom_type_scat_source
C C 0.0033 0.0016 'International Tables Vol C Tables 4.2.6.8 and 6.1.1.4'
H H 0.0000 0.0000 'International Tables Vol C Tables 4.2.6.8 and 6.1.1.4'
Co Co 0.3494 0.9721 'International Tables Vol C Tables 4.2.6.8 and 6.1.1.4'
N N 0.0061 0.0033 'International Tables Vol C Tables 4.2.6.8 and 6.1.1.4'
O O 0.0106 0.0060 'International Tables Vol C Tables 4.2.6.8 and 6.1.1.4'

loop_
_geom_angle_atom_site_label_1
_geom_angle_atom_site_label_2
_geom_angle_atom_site_label_3
_geom_angle
_geom_angle_site_symmetry_1
_geom_angle_site_symmetry_3
O1 Co1 O2 91.77(11) . 2_656
O1 Co1 N1 121.62(12) . .
O2 Co1 N1 96.38(12) 2_656 .
O1 Co1 N2 84.31(12) . .
O2 Co1 N2 169.66(12) 2_656 .
N1 Co1 N2 77.73(13) . .
O1 Co1 O3 91.77(11) . 3_767
O2 Co1 O3 93.67(11) 2_656 3_767
N1 Co1 O3 144.62(12) . 3_767
N2 Co1 O3 96.00(12) . 3_767
O1 Co1 O4 150.23(11) . 3_767
O2 Co1 O4 97.18(11) 2_656 3_767
N1 Co1 O4 85.62(11) . 3_767
N2 Co1 O4 90.89(12) . 3_767
O3 Co1 O4 59.46(10) 3_767 3_767
C13 O1 Co1 150.5(3) . .
C13 O2 Co1 117.8(2) . 2_656
C20 O3 Co1 92.1(2) . 3_767
C20 O4 Co1 88.7(2) . 3_767
C16 O5 H5A 109.5 . .
C1 N1 C12 118.3(3) . .
C1 N1 Co1 127.1(3) . .
C12 N1 Co1 114.1(3) . .
C10 N2 C11 118.1(3) . .
C10 N2 Co1 127.0(3) . .
C11 N2 Co1 114.9(3) . .
N1 C1 C2 122.6(4) . .
N1 C1 H1 118.7 . .
C2 C1 H1 118.7 . .
C3 C2 C1 119.0(4) . .
C3 C2 H2 120.5 . .
C1 C2 H2 120.5 . .
C2 C3 C4 120.1(4) . .
C2 C3 H3 119.9 . .
C4 C3 H3 119.9 . .
C3 C4 C12 116.7(4) . .
C3 C4 C5 124.7(4) . .
C12 C4 C5 118.6(4) . .
C6 C5 C4 121.7(4) . .
C6 C5 H5 119.1 . .
C4 C5 H5 119.1 . .
C5 C6 C7 120.7(4) . .
C5 C6 H6 119.6 . .
C7 C6 H6 119.6 . .
C11 C7 C8 115.8(4) . .
C11 C7 C6 119.4(4) . .
C8 C7 C6 124.8(4) . .
C9 C8 C7 120.5(4) . .
C9 C8 H8 119.7 . .
C7 C8 H8 119.7 . .
C8 C9 C10 118.6(4) . .
C8 C9 H9 120.7 . .
C10 C9 H9 120.7 . .
N2 C10 C9 122.7(4) . .
N2 C10 H10 118.6 . .
C9 C10 H10 118.6 . .
N2 C11 C7 124.3(4) . .
N2 C11 C12 116.1(3) . .
C7 C11 C12 119.7(4) . .
N1 C12 C4 123.2(4) . .
N1 C12 C11 117.0(3) . .
C4 C12 C11 119.8(4) . .
O1 C13 O2 123.3(4) . .
O1 C13 C14 118.6(4) . .
O2 C13 C14 118.1(3) . .
C15 C14 C19 119.9(4) . .
C15 C14 C13 120.0(4) . .
C19 C14 C13 120.1(4) . .
C14 C15 C16 120.0(4) . .
C14 C15 H15 120.0 . .
C16 C15 H15 120.0 . .
O5 C16 C17 118.5(4) . .
O5 C16 C15 121.1(4) . .
C17 C16 C15 120.4(4) . .
C16 C17 C18 120.2(4) . .
C16 C17 H17 119.9 . .
C18 C17 H17 119.9 . .
C19 C18 C17 119.5(4) . .
C19 C18 C20 121.3(4) . .
C17 C18 C20 119.1(4) . .
C18 C19 C14 120.0(4) . .
C18 C19 H19 120.0 . .
C14 C19 H19 120.0 . .
O4 C20 O3 119.7(4) . .
O4 C20 C18 121.1(4) . .
O3 C20 C18 119.2(4) . .

loop_
_geom_bond_atom_site_label_1
_geom_bond_atom_site_label_2
_geom_bond_distance
_geom_bond_site_symmetry_2
Co1 O1 2.042(3) .
Co1 O2 2.087(3) 2_656
Co1 N1 2.113(3) .
Co1 N2 2.120(3) .
Co1 O3 2.161(3) 3_767
Co1 O4 2.249(3) 3_767
O1 C13 1.262(5) .
O2 C13 1.270(5) .
O2 Co1 2.087(3) 2_656
O3 C20 1.276(5) .
O3 Co1 2.161(3) 3_767
O4 C20 1.254(5) .
O4 Co1 2.249(3) 3_767
O5 C16 1.375(5) .
O5 H5A 0.8200 .
N1 C1 1.321(5) .
N1 C12 1.366(5) .
N2 C10 1.319(5) .
N2 C11 1.353(5) .
C1 C2 1.419(6) .
C1 H1 0.9300 .
C2 C3 1.369(6) .
C2 H2 0.9300 .
C3 C4 1.411(6) .
C3 H3 0.9300 .
C4 C12 1.412(6) .
C4 C5 1.429(6) .
C5 C6 1.358(6) .
C5 H5 0.9300 .
C6 C7 1.427(6) .
C6 H6 0.9300 .
C7 C11 1.406(6) .
C7 C8 1.408(6) .
C8 C9 1.373(6) .
C8 H8 0.9300 .
C9 C10 1.413(6) .
C9 H9 0.9300 .
C10 H10 0.9300 .
C11 C12 1.440(6) .
C13 C14 1.495(5) .
C14 C15 1.392(6) .
C14 C19 1.398(6) .
C15 C16 1.396(6) .
C15 H15 0.9300 .
C16 C17 1.377(6) .
C17 C18 1.408(6) .
C17 H17 0.9300 .
C18 C19 1.394(6) .
C18 C20 1.487(6) .
C19 H19 0.9300 .

loop_
_geom_torsion_atom_site_label_1
_geom_torsion_atom_site_label_2
_geom_torsion_atom_site_label_3
_geom_torsion_atom_site_label_4
_geom_torsion
_geom_torsion_site_symmetry_1
O2 Co1 O1 C13 -3.1(6) 2_656
N1 Co1 O1 C13 -101.7(5) .
N2 Co1 O1 C13 -173.5(6) .
O3 Co1 O1 C13 90.7(6) 3_767
O4 Co1 O1 C13 104.7(6) 3_767
O1 Co1 N1 C1 108.9(3) .
O2 Co1 N1 C1 12.9(3) 2_656
N2 Co1 N1 C1 -175.7(4) .
O3 Co1 N1 C1 -92.7(4) 3_767
O4 Co1 N1 C1 -83.9(3) 3_767
O1 Co1 N1 C12 -78.9(3) .
O2 Co1 N1 C12 -174.9(3) 2_656
N2 Co1 N1 C12 -3.5(3) .
O3 Co1 N1 C12 79.5(3) 3_767
O4 Co1 N1 C12 88.3(3) 3_767
O1 Co1 N2 C10 -53.1(3) .
O2 Co1 N2 C10 -121.2(6) 2_656
N1 Co1 N2 C10 -177.2(4) .
O3 Co1 N2 C10 38.1(3) 3_767
O4 Co1 N2 C10 97.5(3) 3_767
O1 Co1 N2 C11 126.0(3) .
O2 Co1 N2 C11 58.0(8) 2_656
N1 Co1 N2 C11 1.9(3) .
O3 Co1 N2 C11 -142.8(3) 3_767
O4 Co1 N2 C11 -83.4(3) 3_767
C12 N1 C1 C2 1.4(6) .
Co1 N1 C1 C2 173.3(3) .
N1 C1 C2 C3 0.1(6) .
C1 C2 C3 C4 -1.1(6) .
C2 C3 C4 C12 0.4(6) .
C2 C3 C4 C5 179.9(4) .
C3 C4 C5 C6 -179.9(4) .
C12 C4 C5 C6 -0.3(6) .
C4 C5 C6 C7 -0.2(6) .
C5 C6 C7 C11 -0.9(6) .
C5 C6 C7 C8 -178.0(4) .
C11 C7 C8 C9 1.2(6) .
C6 C7 C8 C9 178.4(4) .
C7 C8 C9 C10 -1.5(6) .
C11 N2 C10 C9 1.0(6) .
Co1 N2 C10 C9 -179.9(3) .
C8 C9 C10 N2 0.3(6) .
C10 N2 C11 C7 -1.3(6) .
Co1 N2 C11 C7 179.5(3) .
C10 N2 C11 C12 179.1(3) .
Co1 N2 C11 C12 -0.1(4) .
C8 C7 C11 N2 0.2(6) .
C6 C7 C11 N2 -177.2(4) .
C8 C7 C11 C12 179.8(3) .
C6 C7 C11 C12 2.4(6) .
C1 N1 C12 C4 -2.2(6) .
Co1 N1 C12 C4 -175.1(3) .
C1 N1 C12 C11 177.6(3) .
Co1 N1 C12 C11 4.7(4) .
C3 C4 C12 N1 1.2(6) .
C5 C4 C12 N1 -178.3(4) .
C3 C4 C12 C11 -178.6(4) .
C5 C4 C12 C11 1.9(6) .
N2 C11 C12 N1 -3.1(5) .
C7 C11 C12 N1 177.3(3) .
N2 C11 C12 C4 176.7(3) .
C7 C11 C12 C4 -2.9(6) .
Co1 O1 C13 O2 81.3(6) .
Co1 O1 C13 C14 -99.1(6) .
Co1 O2 C13 O1 -3.8(5) 2_656
Co1 O2 C13 C14 176.6(3) 2_656
O1 C13 C14 C15 -166.3(4) .
O2 C13 C14 C15 13.3(6) .
O1 C13 C14 C19 15.8(6) .
O2 C13 C14 C19 -164.6(4) .
C19 C14 C15 C16 -0.2(6) .
C13 C14 C15 C16 -178.1(4) .
C14 C15 C16 O5 179.5(4) .
C14 C15 C16 C17 0.7(6) .
O5 C16 C17 C18 -178.6(4) .
C15 C16 C17 C18 0.2(6) .
C16 C17 C18 C19 -1.7(6) .
C16 C17 C18 C20 176.7(4) .
C17 C18 C19 C14 2.2(6) .
C20 C18 C19 C14 -176.1(4) .
C15 C14 C19 C18 -1.3(6) .
C13 C14 C19 C18 176.6(3) .
Co1 O4 C20 O3 0.9(4) 3_767
Co1 O4 C20 C18 -179.1(3) 3_767
Co1 O3 C20 O4 -0.9(4) 3_767
Co1 O3 C20 C18 179.0(3) 3_767
C19 C18 C20 O4 -172.5(4) .
C17 C18 C20 O4 9.2(6) .
C19 C18 C20 O3 7.6(6) .
C17 C18 C20 O3 -170.8(4) .
